data_2105926
loop_
_publ_author_name
'Allan, David R.'
'Bailey, Daniel'
'Bird, Nigel'
'Blake, Alexander J.'
'Champness, Neil R.'
'Huang, Deguang'
'Keane, Conal P.'
'McMaster, Jonathan'
'Prior, Timothy J.'
'Tidey, Jeremiah P.'
'Schr\"oder, Martin'

_publ_section_title
;
 High-pressure studies of palladium and platinum thioether macrocyclic
 dihalide complexes
;
_journal_coeditor_code XK5015
_journal_issue 3
_journal_name_full 'Acta Crystallographica Section B'
_journal_page_first 469
_journal_page_last 486
_journal_paper_doi 10.1107/S2052520614008786
_journal_volume 70
_journal_year 2014
_chemical_formula_moiety 'C6 H12 I2 Pd S3'
_chemical_formula_sum 'C6 H12 I2 Pd S3'
_chemical_formula_weight 540.54
_chemical_name_systematic
;
 ?
;
_space_group_IT_number 19
_symmetry_cell_setting orthorhombic
_symmetry_space_group_name_Hall 'P 2ac 2ab'
_symmetry_space_group_name_H-M 'P 21 21 21'
_atom_sites_solution_hydrogens geom
_atom_sites_solution_primary isomor
_audit_creation_method SHELXL97
_cell_angle_alpha 90.00
_cell_angle_beta 90.00
_cell_angle_gamma 90.00
_cell_formula_units_Z 4
_cell_length_a 6.9924(17)
_cell_length_b 11.391(5)
_cell_length_c 12.208(7)
_cell_measurement_pressure 7940000
_cell_measurement_reflns_used 1775
_cell_measurement_temperature 296(2)
_cell_measurement_theta_max 28.99
_cell_measurement_theta_min 2.37
_cell_volume 972.4(7)
_computing_cell_refinement
;
CrysAlisPro, Oxford Diffraction Ltd.,
Version 1.171.34.40 (release 27-08-2010 CrysAlis171 .NET)
(compiled Aug 27 2010,11:50:40)
;
_computing_data_collection
;
CrysAlisPro, Oxford Diffraction Ltd.,
Version 1.171.34.40 (release 27-08-2010 CrysAlis171 .NET)
(compiled Aug 27 2010,11:50:40)
;
_computing_data_reduction
;
CrysAlisPro, Oxford Diffraction Ltd.,
Version 1.171.34.40 (release 27-08-2010 CrysAlis171 .NET)
(compiled Aug 27 2010,11:50:40)
;
_computing_molecular_graphics 'Bruker SHELXTL (Sheldrick, 2008)'
_computing_publication_material 'enCIFer (Allen et al., 2004);PLATON(Spek, 2003);SHELXTL (Sheldrick, 2008)'
_computing_structure_refinement 'SHELXL97 (Sheldrick, 2008)'
_diffrn_ambient_temperature 296(2)
_diffrn_detector_area_resol_mean 28.57
_diffrn_measured_fraction_theta_full 0.507
_diffrn_measured_fraction_theta_max 0.458
_diffrn_measurement_device_type 'Rigaku 724 CCD area detector on Crystal Logic 4-circle kappa goniometer'
_diffrn_measurement_method \w
_diffrn_radiation_monochromator 'silicon double crystal'
_diffrn_radiation_source 'Diamond Light Source Beamline I19'
_diffrn_radiation_type synchrotron
_diffrn_radiation_wavelength 0.6889
_diffrn_reflns_av_R_equivalents 0.064
_diffrn_reflns_av_sigmaI/netI 0.084
_diffrn_reflns_limit_h_max 9
_diffrn_reflns_limit_h_min -8
_diffrn_reflns_limit_k_max 13
_diffrn_reflns_limit_k_min -11
_diffrn_reflns_limit_l_max 11
_diffrn_reflns_limit_l_min -12
_diffrn_reflns_number 3643
_diffrn_reflns_theta_full 27.50
_diffrn_reflns_theta_max 29.00
_diffrn_reflns_theta_min 2.37
_exptl_absorpt_coefficient_mu 8.841
_exptl_absorpt_correction_T_max 1.000
_exptl_absorpt_correction_T_min 0.641
_exptl_absorpt_correction_type multi-scan
_exptl_absorpt_process_details
;
CrysAlisPro, Oxford Diffraction Ltd.,
Version 1.171.34.40 (release 27-08-2010 CrysAlis171 .NET)
(compiled Aug 27 2010,11:50:40)
Empirical absorption correction using spherical harmonics,
 implemented in SCALE3 ABSPACK scaling algorithm.
;
_exptl_crystal_colour red
_exptl_crystal_density_diffrn 3.692
_exptl_crystal_description needle
_exptl_crystal_F_000 992
_exptl_crystal_size_max 0.17
_exptl_crystal_size_mid 0.04
_exptl_crystal_size_min 0.02
_refine_diff_density_max 1.24
_refine_diff_density_min -1.43
_refine_ls_abs_structure_details 'Flack H D (1983), Acta Cryst. A39, 876-881'
_refine_ls_abs_structure_Flack 0.00(11)
_refine_ls_extinction_method none
_refine_ls_goodness_of_fit_ref 1.17
_refine_ls_hydrogen_treatment constr
_refine_ls_matrix_type full
_refine_ls_number_parameters 109
_refine_ls_number_reflns 1225
_refine_ls_number_restraints 102
_refine_ls_restrained_S_all 1.14
_refine_ls_R_factor_all 0.0779
_refine_ls_R_factor_gt 0.0584
_refine_ls_shift/su_max 0.001
_refine_ls_shift/su_mean 0.000
_refine_ls_structure_factor_coef Fsqd
_refine_ls_weighting_details 'calc w=1/[\s^2^(Fo^2^)+(0.046P)^2^+6.805P] where P=(Fo^2^+2Fc^2^)/3'
_refine_ls_weighting_scheme calc
_refine_ls_wR_factor_gt 0.119
_refine_ls_wR_factor_ref 0.132
_reflns_number_gt 1014
_reflns_number_total 1227
_reflns_threshold_expression >2sigma(I)
_cod_data_source_file xk5015sup1.cif
_cod_data_source_block cmpd_5_79.4_kbar
_cod_original_cell_volume 972.4(8)
_cod_database_code 2105926
_cod_database_fobs_code 2105926

loop_
_symmetry_equiv_pos_as_xyz
'x, y, z'
'-x+1/2, -y, z+1/2'
'-x, y+1/2, -z+1/2'
'x+1/2, -y+1/2, -z'

loop_
_atom_site_type_symbol
_atom_site_label
_atom_site_fract_x
_atom_site_fract_y
_atom_site_fract_z
_atom_site_U_iso_or_equiv
_atom_site_adp_type
_atom_site_calc_flag
_atom_site_refinement_flags
_atom_site_occupancy
_atom_site_symmetry_multiplicity
Pd Pd1 0.9042(2) 0.12621(17) 0.60448(17) 0.0251(5) Uani d U 1 1
I I1 0.7281(2) 0.25561(14) 0.74408(15) 0.0330(4) Uani d U 1 1
I I2 1.16756(17) 0.07139(13) 0.74505(16) 0.0269(4) Uani d U 1 1
S S1 0.6923(8) -0.0933(5) 0.6095(6) 0.0282(12) Uani d DU 1 1
S S4 0.6818(7) 0.1857(5) 0.4841(5) 0.0242(11) Uani d DU 1 1
S S7 1.0495(7) 0.0296(6) 0.4649(6) 0.0252(11) Uani d DU 1 1
C C2 0.521(3) -0.0458(16) 0.5065(16) 0.031(3) Uani d DU 1 1
H H2A 0.5686 -0.0691 0.4350 0.038 Uiso calc R 1 1
H H2B 0.4016 -0.0866 0.5188 0.038 Uiso calc R 1 1
C C3 0.482(2) 0.0857(14) 0.505(2) 0.028(3) Uani d DU 1 1
H H3A 0.4218 0.1062 0.5736 0.034 Uiso calc R 1 1
H H3B 0.3895 0.1006 0.4473 0.034 Uiso calc R 1 1
C C5 0.766(3) 0.1401(18) 0.3503(11) 0.026(3) Uani d DU 1 1
H H5A 0.6566 0.1300 0.3025 0.031 Uiso calc R 1 1
H H5B 0.8444 0.2024 0.3198 0.031 Uiso calc R 1 1
C C6 0.881(3) 0.0275(18) 0.3504(15) 0.027(3) Uani d DU 1 1
H H6A 0.9506 0.0201 0.2819 0.032 Uiso calc R 1 1
H H6B 0.7962 -0.0393 0.3573 0.032 Uiso calc R 1 1
C C8 1.049(2) -0.1231(11) 0.505(2) 0.026(2) Uani d DU 1 1
H H8A 1.1107 -0.1674 0.4474 0.031 Uiso calc R 1 1
H H8C 1.1286 -0.1302 0.5700 0.031 Uiso calc R 1 1
C C9 0.860(2) -0.1825(15) 0.530(2) 0.030(3) Uani d DU 1 1
H H9C 0.8855 -0.2544 0.5700 0.036 Uiso calc R 1 1
H H9A 0.7999 -0.2039 0.4613 0.036 Uiso calc R 1 1

loop_
_atom_site_aniso_label
_atom_site_aniso_U_11
_atom_site_aniso_U_22
_atom_site_aniso_U_33
_atom_site_aniso_U_12
_atom_site_aniso_U_13
_atom_site_aniso_U_23
Pd1 0.0289(8) 0.0246(14) 0.0217(16) 0.0018(8) -0.0077(8) -0.0029(7)
I1 0.0515(8) 0.0259(12) 0.0216(14) 0.0020(7) -0.0023(9) -0.0017(6)
I2 0.0282(6) 0.0304(12) 0.0221(14) 0.0003(6) -0.0039(9) 0.0044(6)
S1 0.032(2) 0.029(3) 0.023(4) -0.0022(19) 0.002(2) -0.0015(17)
S4 0.024(2) 0.029(3) 0.020(3) 0.006(2) -0.002(2) -0.0021(19)
S7 0.021(2) 0.028(4) 0.026(3) 0.0011(19) -0.0006(19) 0.0000(19)
C2 0.029(5) 0.035(5) 0.030(7) -0.004(3) -0.004(5) -0.004(5)
C3 0.023(4) 0.037(5) 0.024(7) 0.003(4) 0.000(4) -0.006(5)
C5 0.029(5) 0.030(7) 0.018(3) 0.005(5) -0.001(4) 0.000(5)
C6 0.030(6) 0.030(7) 0.019(4) 0.006(5) 0.001(4) -0.002(4)
C8 0.028(5) 0.026(4) 0.025(7) 0.003(5) -0.003(5) -0.002(4)
C9 0.035(5) 0.025(3) 0.030(8) -0.001(4) 0.002(5) -0.003(4)

loop_
_atom_type_symbol
_atom_type_description
_atom_type_scat_dispersion_real
_atom_type_scat_dispersion_imag
_atom_type_scat_source
C C 0.0033 0.0016 'International Tables Vol C Tables 4.2.6.8 and 6.1.1.4'
H H 0.0000 0.0000 'International Tables Vol C Tables 4.2.6.8 and 6.1.1.4'
S S 0.1246 0.1234 'International Tables Vol C Tables 4.2.6.8 and 6.1.1.4'
Pd Pd -0.9988 1.0072 'International Tables Vol C Tables 4.2.6.8 and 6.1.1.4'
I I -0.4742 1.8119 'International Tables Vol C Tables 4.2.6.8 and 6.1.1.4'

loop_
_geom_angle_atom_site_label_1
_geom_angle_atom_site_label_2
_geom_angle_atom_site_label_3
_geom_angle_site_symmetry_3
_geom_angle
S4 Pd1 S7 . 88.0(2)
S4 Pd1 I1 . 85.91(16)
S7 Pd1 I1 . 172.61(19)
S4 Pd1 I2 . 176.34(18)
S7 Pd1 I2 . 93.57(16)
I1 Pd1 I2 . 92.28(9)
S4 Pd1 S1 . 85.4(2)
S7 Pd1 S1 . 80.0(2)
I1 Pd1 S1 . 103.60(15)
I2 Pd1 S1 . 98.09(15)
S4 Pd1 S4 4_556 89.81(10)
S7 Pd1 S4 4_556 78.0(2)
I1 Pd1 S4 4_556 97.81(14)
I2 Pd1 S4 4_556 87.29(13)
S1 Pd1 S4 4_556 157.66(19)
Pd1 I1 I2 3_756 119.39(8)
C2 S1 C9 . 102.7(11)
C2 S1 Pd1 . 93.7(7)
C9 S1 Pd1 . 98.0(6)
C5 S4 C3 . 101.2(11)
C5 S4 Pd1 . 106.1(6)
C3 S4 Pd1 . 104.6(8)
C8 S7 C6 . 101.2(10)
C8 S7 Pd1 . 105.1(8)
C6 S7 Pd1 . 107.0(7)
C3 C2 S1 . 114.9(14)
C3 C2 H2A . 108.5
S1 C2 H2A . 108.5
C3 C2 H2B . 108.5
S1 C2 H2B . 108.5
H2A C2 H2B . 107.5
C2 C3 S4 . 118.7(14)
C2 C3 H3A . 107.6
S4 C3 H3A . 107.6
C2 C3 H3B . 107.6
S4 C3 H3B . 107.6
H3A C3 H3B . 107.1
C6 C5 S4 . 114.5(13)
C6 C5 H5A . 108.6
S4 C5 H5A . 108.6
C6 C5 H5B . 108.6
S4 C5 H5B . 108.6
H5A C5 H5B . 107.6
C5 C6 S7 . 109.4(12)
C5 C6 H6A . 109.8
S7 C6 H6A . 109.8
C5 C6 H6B . 109.8
S7 C6 H6B . 109.8
H6A C6 H6B . 108.2
C9 C8 S7 . 119.2(12)
C9 C8 H8A . 107.5
S7 C8 H8A . 107.5
C9 C8 H8C . 107.5
S7 C8 H8C . 107.5
H8A C8 H8C . 107.0
C8 C9 S1 . 114.6(13)
C8 C9 H9C . 108.6
S1 C9 H9C . 108.6
C8 C9 H9A . 108.6
S1 C9 H9A . 108.6
H9C C9 H9A . 107.6

loop_
_geom_bond_atom_site_label_1
_geom_bond_atom_site_label_2
_geom_bond_site_symmetry_2
_geom_bond_distance
Pd1 S4 . 2.244(6)
Pd1 S7 . 2.269(7)
Pd1 I1 . 2.568(3)
Pd1 I2 . 2.593(2)
Pd1 S1 . 2.908(7)
Pd1 S4 4_556 3.087(6)
I1 I2 3_756 3.673(3)
S1 C2 . 1.817(9)
S1 C9 . 1.831(9)
S4 C5 . 1.813(9)
S4 C3 . 1.819(9)
S7 C8 . 1.808(9)
S7 C6 . 1.827(9)
C2 C3 . 1.523(10)
C2 H2A . 0.9700
C2 H2B . 0.9700
C3 H3A . 0.9700
C3 H3B . 0.9700
C5 C6 . 1.514(10)
C5 H5A . 0.9700
C5 H5B . 0.9700
C6 H6A . 0.9700
C6 H6B . 0.9700
C8 C9 . 1.513(10)
C8 H8A . 0.9700
C8 H8C . 0.9700
C9 H9C . 0.9700
C9 H9A . 0.9700
